data_7210383
loop_
_publ_author_name
'Du, Peng'
'Yang, Yan'
'Yang, Jin'
'Liu, Ying-Ying'
'Kan, Wei-Qiu'
'Ma, Jian-Fang'

_publ_section_title
;
 A series of MOFs based on a tricarboxylic acid and various N-donor
 ligands: syntheses, structures, and properties
;
_journal_issue 35
_journal_name_full CrystEngComm
_journal_page_first 6986
_journal_paper_doi 10.1039/c3ce40828k
_journal_volume 15
_journal_year 2013
_chemical_formula_moiety 'C72 H58 N8 O18 Zn3'
_chemical_formula_sum 'C72 H58 N8 O18 Zn3'
_chemical_formula_weight 1519.50
_chemical_name_systematic
;
 ?
;
_space_group_IT_number 15
_symmetry_cell_setting monoclinic
_symmetry_space_group_name_Hall '-C 2yc'
_symmetry_space_group_name_H-M 'C 1 2/c 1'
_atom_sites_solution_hydrogens geom
_atom_sites_solution_primary direct
_atom_sites_solution_secondary difmap
_audit_creation_method SHELXL-97
_cell_angle_alpha 90
_cell_angle_beta 103.730(4)
_cell_angle_gamma 90
_cell_formula_units_Z 4
_cell_length_a 23.2960(10)
_cell_length_b 10.9930(4)
_cell_length_c 27.0310(9)
_cell_measurement_reflns_used 3452
_cell_measurement_temperature 293(2)
_cell_measurement_theta_max 29.1591
_cell_measurement_theta_min 2.9378
_cell_volume 6724.6(5)
_computing_cell_refinement CrysAlis
_computing_data_collection 'CrysAlis (Oxford Diffraction, 2006)'
_computing_data_reduction CrysAlis
_computing_structure_refinement 'SHELXL-97 (Sheldrick, 2008)'
_computing_structure_solution 'SHELXL-97 (Sheldrick, 2008)'
_diffrn_ambient_temperature 293(2)
_diffrn_detector_area_resol_mean 10.2375
_diffrn_measured_fraction_theta_full 0.995
_diffrn_measured_fraction_theta_max 0.995
_diffrn_measurement_device_type 'Oxford Diffraction Gemini R Ultra'
_diffrn_measurement_method '\w scan'
_diffrn_radiation_monochromator graphite
_diffrn_radiation_source 'fine-focus sealed tube'
_diffrn_radiation_type MoK\a
_diffrn_radiation_wavelength 0.71069
_diffrn_reflns_av_R_equivalents 0.0407
_diffrn_reflns_av_sigmaI/netI 0.0627
_diffrn_reflns_limit_h_max 27
_diffrn_reflns_limit_h_min -19
_diffrn_reflns_limit_k_max 13
_diffrn_reflns_limit_k_min -10
_diffrn_reflns_limit_l_max 32
_diffrn_reflns_limit_l_min -31
_diffrn_reflns_number 12580
_diffrn_reflns_theta_full 25.00
_diffrn_reflns_theta_max 25.02
_diffrn_reflns_theta_min 2.94
_exptl_absorpt_coefficient_mu 1.141
_exptl_absorpt_correction_T_max 0.7406
_exptl_absorpt_correction_T_min 0.6908
_exptl_absorpt_correction_type multi-scan
_exptl_absorpt_process_details
;
CrysAlis (Oxford Diffraction, 2006)
;
_exptl_crystal_colour colourless
_exptl_crystal_density_diffrn 1.501
_exptl_crystal_density_method 'not measured'
_exptl_crystal_description block
_exptl_crystal_F_000 3120
_exptl_crystal_size_max 0.35
_exptl_crystal_size_mid 0.32
_exptl_crystal_size_min 0.28
_refine_diff_density_max 0.898
_refine_diff_density_min -0.642
_refine_diff_density_rms 0.071
_refine_ls_extinction_method none
_refine_ls_goodness_of_fit_ref 1.011
_refine_ls_hydrogen_treatment constr
_refine_ls_matrix_type full
_refine_ls_number_parameters 465
_refine_ls_number_reflns 5912
_refine_ls_number_restraints 20
_refine_ls_restrained_S_all 1.015
_refine_ls_R_factor_all 0.0788
_refine_ls_R_factor_gt 0.0516
_refine_ls_shift/su_max 0.000
_refine_ls_shift/su_mean 0.000
_refine_ls_structure_factor_coef Fsqd
_refine_ls_weighting_details 'calc w=1/[\s^2^(Fo^2^)+(0.0644P)^2^+6.8477P] where P=(Fo^2^+2Fc^2^)/3'
_refine_ls_weighting_scheme calc
_refine_ls_wR_factor_gt 0.1186
_refine_ls_wR_factor_ref 0.1320
_reflns_number_gt 4315
_reflns_number_total 5912
_reflns_threshold_expression >2\s(I)
_cod_data_source_file c3ce40828k.txt
_cod_data_source_block Compound-8
_cod_depositor_comments
;
The following automatic conversions were performed:

'_symmetry_cell_setting' value 'Monoclinic' changed to 'monoclinic'
according to /home/saulius/struct/CIF-dictionaries/cif_core.dic
dictionary named 'cif_core.dic' version 2.4.2 from 2011-04-26.

Automatic conversion script
Id: cif_fix_values 1891 2012-01-12 08:04:46Z andrius 
;
_cod_original_cell_volume 6724.6(4)
_cod_original_sg_symbol_H-M C2/C
_cod_database_code 7210383

loop_
_symmetry_equiv_pos_as_xyz
'x, y, z'
'-x, y, -z+1/2'
'x+1/2, y+1/2, z'
'-x+1/2, y+1/2, -z+1/2'
'-x, -y, -z'
'x, -y, z-1/2'
'-x+1/2, -y+1/2, -z'
'x+1/2, -y+1/2, z-1/2'

loop_
_atom_site_label
_atom_site_type_symbol
_atom_site_fract_x
_atom_site_fract_y
_atom_site_fract_z
_atom_site_U_iso_or_equiv
_atom_site_adp_type
_atom_site_occupancy
_atom_site_symmetry_multiplicity
_atom_site_calc_flag
_atom_site_refinement_flags
Zn1 Zn 0.28416(2) 0.18562(4) 0.046403(16) 0.02986(16) Uani 1 1 d .
Zn2 Zn 0.5000 0.34928(6) -0.2500 0.0406(2) Uani 1 2 d S
C1 C 0.36986(17) 0.1523(3) -0.07785(15) 0.0314(9) Uani 1 1 d .
C2 C 0.38283(17) 0.2245(4) -0.11521(14) 0.0324(9) Uani 1 1 d .
H2 H 0.3622 0.2965 -0.1247 0.039 Uiso 1 1 calc R
C3 C 0.42744(18) 0.1890(4) -0.13897(14) 0.0334(9) Uani 1 1 d .
C4 C 0.45533(18) 0.0793(4) -0.12694(15) 0.0366(10) Uani 1 1 d .
H4 H 0.4843 0.0549 -0.1433 0.044 Uiso 1 1 calc R
C5 C 0.44053(19) 0.0048(4) -0.09064(16) 0.0393(10) Uani 1 1 d .
C6 C 0.39873(18) 0.0425(4) -0.06477(16) 0.0378(10) Uani 1 1 d .
H6 H 0.3903 -0.0053 -0.0390 0.045 Uiso 1 1 calc R
C7 C 0.32446(18) 0.1904(3) -0.05032(16) 0.0346(9) Uani 1 1 d .
C8 C 0.4422(2) 0.2718(4) -0.17868(15) 0.0406(10) Uani 1 1 d .
C9 C 0.4491(2) -0.1914(4) -0.0500(2) 0.0534(13) Uani 1 1 d .
H9A H 0.4076 -0.2099 -0.0636 0.064 Uiso 1 1 calc R
H9B H 0.4542 -0.1602 -0.0156 0.064 Uiso 1 1 calc R
C10 C 0.4862(2) -0.3018(4) -0.05034(18) 0.0437(11) Uani 1 1 d .
C11 C 0.4781(2) -0.3754(4) -0.09301(19) 0.0531(12) Uani 1 1 d .
H11 H 0.4465 -0.3610 -0.1207 0.064 Uiso 1 1 calc R
C12 C 0.5165(2) -0.4698(4) -0.09480(17) 0.0472(12) Uani 1 1 d .
H12 H 0.5107 -0.5179 -0.1239 0.057 Uiso 1 1 calc R
C13 C 0.56375(19) -0.4942(3) -0.05374(16) 0.0367(10) Uani 1 1 d .
C14 C 0.57000(19) -0.4240(4) -0.01001(16) 0.0403(10) Uani 1 1 d .
H14 H 0.6001 -0.4412 0.0185 0.048 Uiso 1 1 calc R
C15 C 0.5316(2) -0.3286(4) -0.00868(18) 0.0437(11) Uani 1 1 d .
H15 H 0.5365 -0.2818 0.0207 0.052 Uiso 1 1 calc R
C16 C 0.6053(2) -0.5937(4) -0.05692(15) 0.0380(10) Uani 1 1 d .
C17 C 0.5823(2) -0.7073(4) -0.07551(18) 0.0508(12) Uani 1 1 d .
H17 H 0.5416 -0.7183 -0.0850 0.061 Uiso 1 1 calc R
C18 C 0.6189(3) -0.8023(4) -0.0799(2) 0.0716(17) Uani 1 1 d .
H18 H 0.6029 -0.8774 -0.0917 0.086 Uiso 1 1 calc R
C19 C 0.6781(3) -0.7873(4) -0.0672(2) 0.0785(19) Uani 1 1 d .
H19 H 0.7025 -0.8514 -0.0715 0.094 Uiso 1 1 calc R
C20 C 0.7029(2) -0.6771(4) -0.04780(19) 0.0572(14) Uani 1 1 d .
H20 H 0.7438 -0.6686 -0.0382 0.069 Uiso 1 1 calc R
C21 C 0.6668(2) -0.5797(3) -0.04273(15) 0.0381(10) Uani 1 1 d .
C22 C 0.69686(18) -0.4613(4) -0.02339(16) 0.0343(10) Uani 1 1 d .
C23 C 0.4018(2) 0.1494(4) 0.12089(17) 0.0504(12) Uani 1 1 d .
H23 H 0.4211 0.1824 0.0975 0.060 Uiso 1 1 calc R
C24 C 0.42966(18) 0.1142(4) 0.16608(16) 0.0452(11) Uani 1 1 d U
H24 H 0.4700 0.1163 0.1808 0.054 Uiso 1 1 calc R
C25 C 0.3350(2) 0.0864(5) 0.15327(17) 0.0516(13) Uani 1 1 d .
H25 H 0.2986 0.0646 0.1591 0.062 Uiso 1 1 calc R
C26 C 0.4041(7) 0.0520(14) 0.2436(5) 0.056(4) Uani 0.50 1 d P
C26' C 0.4014(8) -0.0103(15) 0.2319(6) 0.074(5) Uani 0.50 1 d PU
C27 C 0.3493(3) 0.0121(9) 0.2612(2) 0.083(2) Uani 1 1 d .
C28 C 0.3209(3) -0.0974(8) 0.2587(2) 0.087(2) Uani 1 1 d .
H28 H 0.3311 -0.1607 0.2396 0.104 Uiso 1 1 calc R
C29 C 0.2764(3) -0.1141(6) 0.2849(2) 0.0785(18) Uani 1 1 d .
H29 H 0.2573 -0.1888 0.2830 0.094 Uiso 1 1 calc R
C30 C 0.2604(3) -0.0230(7) 0.31303(19) 0.0690(17) Uani 1 1 d .
C31 C 0.2894(3) 0.0871(8) 0.3146(2) 0.094(2) Uani 1 1 d .
H31 H 0.2789 0.1514 0.3330 0.112 Uiso 1 1 calc R
C32 C 0.3341(3) 0.1034(8) 0.2891(3) 0.096(2) Uani 1 1 d .
H32 H 0.3536 0.1776 0.2912 0.115 Uiso 1 1 calc R
C33 C 0.5781(3) 0.5738(5) -0.2385(3) 0.0754(17) Uani 1 1 d .
H33 H 0.5510 0.6137 -0.2642 0.090 Uiso 1 1 calc R
C34 C 0.6306(3) 0.6137(5) -0.2198(3) 0.0720(15) Uani 1 1 d U
H34 H 0.6479 0.6842 -0.2285 0.086 Uiso 1 1 calc R
C35 C 0.6153(3) 0.4441(6) -0.1839(2) 0.0675(16) Uani 1 1 d .
H35 H 0.6223 0.3765 -0.1626 0.081 Uiso 1 1 calc R
C36 C 0.7167(3) 0.5409(7) -0.1552(2) 0.096(2) Uani 1 1 d .
H36A H 0.7238 0.4805 -0.1282 0.116 Uiso 1 1 calc R
H36B H 0.7227 0.6206 -0.1394 0.116 Uiso 1 1 calc R
N1 N 0.34298(15) 0.1342(3) 0.11071(12) 0.0352(8) Uani 1 1 d .
N2 N 0.38618(17) 0.0743(4) 0.18624(14) 0.0587(11) Uani 1 1 d U
N3 N 0.5655(2) 0.4668(4) -0.21699(16) 0.0570(11) Uani 1 1 d .
N4 N 0.6544(2) 0.5308(5) -0.18498(18) 0.0722(13) Uani 1 1 d U
O1 O 0.33023(14) 0.1518(3) -0.00576(11) 0.0454(8) Uani 1 1 d .
O2 O 0.28387(13) 0.2581(3) -0.07399(11) 0.0436(7) Uani 1 1 d .
O3 O 0.48232(14) 0.2363(3) -0.19984(12) 0.0530(8) Uani 1 1 d .
O4 O 0.41660(19) 0.3690(3) -0.18813(15) 0.0772(12) Uani 1 1 d .
O5 O 0.46960(15) -0.1046(3) -0.08180(13) 0.0596(10) Uani 1 1 d .
O6 O 0.68574(13) -0.3690(2) -0.05111(11) 0.0387(7) Uani 1 1 d .
O7 O 0.73323(14) -0.4654(2) 0.01951(11) 0.0454(8) Uani 1 1 d .
O1W O 0.3108(3) 0.4776(6) -0.1828(3) 0.155(2) Uani 1 1 d U
O2W O 0.1957(3) -0.1252(7) 0.0998(3) 0.183(3) Uani 1 1 d U

loop_
_atom_site_aniso_label
_atom_site_aniso_U_11
_atom_site_aniso_U_22
_atom_site_aniso_U_33
_atom_site_aniso_U_23
_atom_site_aniso_U_13
_atom_site_aniso_U_12
Zn1 0.0349(3) 0.0330(3) 0.0242(2) 0.00383(19) 0.01201(19) 0.0070(2)
Zn2 0.0453(5) 0.0454(4) 0.0370(4) 0.000 0.0216(3) 0.000
C1 0.030(2) 0.036(2) 0.031(2) -0.0083(18) 0.0101(17) -0.0023(17)
C2 0.032(2) 0.039(2) 0.028(2) -0.0029(18) 0.0085(17) 0.0002(18)
C3 0.037(2) 0.041(2) 0.0242(19) -0.0067(18) 0.0106(17) -0.0057(19)
C4 0.032(2) 0.046(2) 0.036(2) -0.005(2) 0.0176(19) 0.0005(19)
C5 0.039(3) 0.039(2) 0.045(2) 0.000(2) 0.020(2) 0.0048(19)
C6 0.042(3) 0.040(2) 0.037(2) 0.0005(19) 0.020(2) 0.0006(19)
C7 0.038(3) 0.030(2) 0.041(2) -0.007(2) 0.018(2) -0.0037(19)
C8 0.046(3) 0.047(3) 0.031(2) -0.007(2) 0.014(2) -0.005(2)
C9 0.058(3) 0.048(3) 0.066(3) 0.015(2) 0.038(3) 0.010(2)
C10 0.045(3) 0.040(2) 0.054(3) 0.005(2) 0.027(2) 0.003(2)
C11 0.047(3) 0.063(3) 0.048(3) 0.007(2) 0.008(2) 0.013(2)
C12 0.050(3) 0.048(3) 0.039(2) -0.004(2) 0.002(2) 0.008(2)
C13 0.041(3) 0.031(2) 0.040(2) 0.0025(19) 0.014(2) -0.0045(18)
C14 0.041(3) 0.043(3) 0.037(2) 0.001(2) 0.009(2) 0.001(2)
C15 0.046(3) 0.040(2) 0.049(3) -0.011(2) 0.018(2) -0.007(2)
C16 0.047(3) 0.032(2) 0.032(2) 0.0040(18) 0.004(2) -0.0001(19)
C17 0.059(3) 0.032(2) 0.056(3) -0.004(2) 0.004(2) -0.006(2)
C18 0.082(4) 0.033(3) 0.085(4) -0.012(3) -0.010(3) 0.003(3)
C19 0.092(5) 0.035(3) 0.094(4) -0.017(3) -0.005(4) 0.023(3)
C20 0.050(3) 0.044(3) 0.069(3) -0.009(2) -0.003(3) 0.015(2)
C21 0.053(3) 0.029(2) 0.031(2) 0.0017(18) 0.006(2) 0.0077(19)
C22 0.035(2) 0.033(2) 0.040(2) -0.002(2) 0.018(2) 0.0077(18)
C23 0.039(3) 0.073(3) 0.042(3) 0.009(2) 0.016(2) 0.004(2)
C24 0.021(2) 0.082(3) 0.031(2) 0.019(2) 0.0008(16) 0.011(2)
C25 0.027(3) 0.082(3) 0.047(3) 0.026(3) 0.010(2) 0.011(2)
C26 0.051(7) 0.090(10) 0.028(6) 0.031(7) 0.007(5) 0.021(8)
C26' 0.075(8) 0.097(9) 0.057(8) 0.036(7) 0.032(6) 0.015(7)
C27 0.055(4) 0.146(7) 0.045(3) 0.052(4) 0.007(3) 0.012(4)
C28 0.070(5) 0.142(7) 0.050(3) 0.021(4) 0.019(3) 0.049(4)
C29 0.064(4) 0.103(5) 0.070(4) 0.033(4) 0.017(3) 0.019(3)
C30 0.056(4) 0.115(5) 0.038(3) 0.035(3) 0.015(3) 0.023(4)
C31 0.100(6) 0.127(6) 0.055(4) 0.017(4) 0.020(4) 0.029(5)
C32 0.089(5) 0.117(6) 0.081(5) 0.033(5) 0.016(4) -0.003(4)
C33 0.075(4) 0.058(3) 0.103(5) -0.002(3) 0.041(4) -0.006(3)
C34 0.061(4) 0.054(3) 0.112(5) -0.028(2) 0.042(3) -0.036(3)
C35 0.075(4) 0.090(4) 0.045(3) -0.012(3) 0.031(3) -0.014(3)
C36 0.071(4) 0.164(7) 0.061(4) -0.053(4) 0.030(3) -0.041(4)
N1 0.040(2) 0.0381(19) 0.0291(18) 0.0085(15) 0.0119(15) 0.0092(16)
N2 0.037(2) 0.097(3) 0.045(2) 0.035(2) 0.0150(18) 0.018(2)
N3 0.057(3) 0.070(3) 0.051(2) -0.018(2) 0.028(2) -0.013(2)
N4 0.069(3) 0.098(4) 0.058(3) -0.037(2) 0.032(2) -0.026(3)
O1 0.056(2) 0.0509(18) 0.0373(17) -0.0022(14) 0.0278(15) 0.0076(14)
O2 0.0420(18) 0.0486(18) 0.0475(17) 0.0020(15) 0.0254(15) 0.0082(15)
O3 0.061(2) 0.062(2) 0.0467(18) 0.0075(16) 0.0331(16) 0.0034(16)
O4 0.109(3) 0.062(2) 0.080(3) 0.027(2) 0.061(2) 0.025(2)
O5 0.068(2) 0.0498(19) 0.079(2) 0.0207(17) 0.053(2) 0.0257(17)
O6 0.0448(18) 0.0289(15) 0.0438(17) 0.0024(14) 0.0130(14) 0.0008(13)
O7 0.053(2) 0.0398(17) 0.0393(17) -0.0033(13) 0.0038(15) -0.0035(14)
O1W 0.155(3) 0.157(2) 0.154(2) 0.0021(10) 0.0376(11) 0.0041(10)
O2W 0.183(3) 0.183(3) 0.183(3) 0.0014(10) 0.0449(12) 0.0005(10)

loop_
_atom_type_symbol
_atom_type_description
_atom_type_scat_dispersion_real
_atom_type_scat_dispersion_imag
_atom_type_scat_source
C C 0.0033 0.0016 'International Tables Vol C Tables 4.2.6.8 and 6.1.1.4'
H H 0.0000 0.0000 'International Tables Vol C Tables 4.2.6.8 and 6.1.1.4'
N N 0.0061 0.0033 'International Tables Vol C Tables 4.2.6.8 and 6.1.1.4'
O O 0.0106 0.0060 'International Tables Vol C Tables 4.2.6.8 and 6.1.1.4'
Zn Zn 0.2839 1.4301 'International Tables Vol C Tables 4.2.6.8 and 6.1.1.4'

loop_
_geom_angle_atom_site_label_1
_geom_angle_atom_site_label_2
_geom_angle_atom_site_label_3
_geom_angle
_geom_angle_site_symmetry_1
_geom_angle_site_symmetry_3
O1 Zn1 O2 157.63(12) . 7
O1 Zn1 N1 100.76(13) . .
O2 Zn1 N1 101.59(13) 7 .
O1 Zn1 O7 87.83(12) . 3_455
O2 Zn1 O7 86.56(12) 7 3_455
N1 Zn1 O7 107.03(12) . 3_455
O1 Zn1 O6 89.66(11) . 5_655
O2 Zn1 O6 87.92(11) 7 5_655
N1 Zn1 O6 93.84(12) . 5_655
O7 Zn1 O6 159.09(11) 3_455 5_655
O1 Zn1 Zn1 76.36(9) . 7
O2 Zn1 Zn1 81.69(9) 7 7
N1 Zn1 Zn1 166.19(10) . 7
O7 Zn1 Zn1 86.47(8) 3_455 7
O6 Zn1 Zn1 72.77(8) 5_655 7
O3 Zn2 O3 101.04(19) 2_654 .
O3 Zn2 N3 116.63(14) 2_654 .
O3 Zn2 N3 111.02(16) . .
O3 Zn2 N3 111.02(16) 2_654 2_654
O3 Zn2 N3 116.63(14) . 2_654
N3 Zn2 N3 101.2(3) . 2_654
C2 C1 C6 120.9(4) . .
C2 C1 C7 120.7(4) . .
C6 C1 C7 118.4(4) . .
C1 C2 C3 119.5(4) . .
C1 C2 H2 120.3 . .
C3 C2 H2 120.3 . .
C4 C3 C2 119.9(4) . .
C4 C3 C8 121.6(4) . .
C2 C3 C8 118.5(4) . .
C3 C4 C5 120.3(4) . .
C3 C4 H4 119.8 . .
C5 C4 H4 119.8 . .
O5 C5 C4 116.5(4) . .
O5 C5 C6 123.3(4) . .
C4 C5 C6 120.1(4) . .
C1 C6 C5 119.1(4) . .
C1 C6 H6 120.4 . .
C5 C6 H6 120.4 . .
O2 C7 O1 126.0(4) . .
O2 C7 C1 116.8(4) . .
O1 C7 C1 117.2(4) . .
O4 C8 O3 123.5(4) . .
O4 C8 C3 119.6(4) . .
O3 C8 C3 116.9(4) . .
O5 C9 C10 105.1(3) . .
O5 C9 H9A 110.7 . .
C10 C9 H9A 110.7 . .
O5 C9 H9B 110.7 . .
C10 C9 H9B 110.7 . .
H9A C9 H9B 108.8 . .
C15 C10 C11 118.8(4) . .
C15 C10 C9 120.0(4) . .
C11 C10 C9 121.1(4) . .
C12 C11 C10 120.5(4) . .
C12 C11 H11 119.7 . .
C10 C11 H11 119.7 . .
C11 C12 C13 121.0(4) . .
C11 C12 H12 119.5 . .
C13 C12 H12 119.5 . .
C14 C13 C12 118.3(4) . .
C14 C13 C16 121.5(4) . .
C12 C13 C16 120.1(4) . .
C15 C14 C13 120.3(4) . .
C15 C14 H14 119.8 . .
C13 C14 H14 119.8 . .
C10 C15 C14 121.0(4) . .
C10 C15 H15 119.5 . .
C14 C15 H15 119.5 . .
C21 C16 C17 118.3(4) . .
C21 C16 C13 123.1(4) . .
C17 C16 C13 118.6(4) . .
C18 C17 C16 121.0(5) . .
C18 C17 H17 119.5 . .
C16 C17 H17 119.5 . .
C19 C18 C17 120.2(5) . .
C19 C18 H18 119.9 . .
C17 C18 H18 119.9 . .
C18 C19 C20 120.7(5) . .
C18 C19 H19 119.6 . .
C20 C19 H19 119.6 . .
C21 C20 C19 120.1(5) . .
C21 C20 H20 119.9 . .
C19 C20 H20 119.9 . .
C20 C21 C16 119.5(4) . .
C20 C21 C22 117.2(4) . .
C16 C21 C22 123.2(4) . .
O6 C22 O7 125.2(4) . .
O6 C22 C21 118.6(4) . .
O7 C22 C21 116.2(4) . .
C24 C23 N1 114.4(4) . .
C24 C23 H23 122.8 . .
N1 C23 H23 122.8 . .
C23 C24 N2 103.0(4) . .
C23 C24 H24 128.5 . .
N2 C24 H24 128.5 . .
N2 C25 N1 109.9(4) . .
N2 C25 H25 125.1 . .
N1 C25 H25 125.1 . .
C26' C26 N2 75(2) . .
C26' C26 C27 83(2) . .
N2 C26 C27 108.4(9) . .
C26 C26' N2 76.2(19) . .
C26 C26' C27 70(2) . .
N2 C26' C27 104.3(10) . .
C32 C27 C28 119.5(7) . .
C32 C27 C26 108.1(9) . .
C28 C27 C26 131.9(9) . .
C32 C27 C26' 135.5(10) . .
C28 C27 C26' 104.6(9) . .
C26 C27 C26' 27.4(7) . .
C27 C28 C29 119.9(7) . .
C27 C28 H28 120.0 . .
C29 C28 H28 120.0 . .
C30 C29 C28 121.3(7) . .
C30 C29 H29 119.3 . .
C28 C29 H29 119.3 . .
C29 C30 C31 117.7(6) . .
C29 C30 C36 122.6(7) . 8_456
C31 C30 C36 119.5(7) . 8_456
C30 C31 C32 121.0(7) . .
C30 C31 H31 119.5 . .
C32 C31 H31 119.5 . .
C27 C32 C31 120.6(8) . .
C27 C32 H32 119.7 . .
C31 C32 H32 119.7 . .
C34 C33 N3 113.9(6) . .
C34 C33 H33 123.0 . .
N3 C33 H33 123.0 . .
C33 C34 N4 104.0(5) . .
C33 C34 H34 128.0 . .
N4 C34 H34 128.0 . .
N3 C35 N4 110.5(6) . .
N3 C35 H35 124.8 . .
N4 C35 H35 124.8 . .
N4 C36 C30 112.9(4) . 8
N4 C36 H36A 109.0 . .
C30 C36 H36A 109.0 8 .
N4 C36 H36B 109.0 . .
C30 C36 H36B 109.0 8 .
H36A C36 H36B 107.8 . .
C25 N1 C23 102.7(4) . .
C25 N1 Zn1 130.9(3) . .
C23 N1 Zn1 126.3(3) . .
C25 N2 C24 110.1(4) . .
C25 N2 C26' 127.8(8) . .
C24 N2 C26' 118.7(8) . .
C25 N2 C26 133.6(7) . .
C24 N2 C26 114.6(7) . .
C26' N2 C26 28.5(7) . .
C35 N3 C33 102.0(5) . .
C35 N3 Zn2 128.9(4) . .
C33 N3 Zn2 124.8(4) . .
C35 N4 C34 109.5(5) . .
C35 N4 C36 129.0(6) . .
C34 N4 C36 121.4(5) . .
C7 O1 Zn1 131.4(3) . .
C7 O2 Zn1 124.1(3) . 7
C8 O3 Zn2 114.6(3) . .
C5 O5 C9 117.7(3) . .
C22 O6 Zn1 135.6(3) . 5_655
C22 O7 Zn1 119.8(3) . 3_545

loop_
_geom_bond_atom_site_label_1
_geom_bond_atom_site_label_2
_geom_bond_distance
_geom_bond_site_symmetry_2
Zn1 O1 1.999(3) .
Zn1 O2 2.003(3) 7
Zn1 N1 2.022(3) .
Zn1 O7 2.070(3) 3_455
Zn1 O6 2.129(3) 5_655
Zn1 Zn1 2.9891(8) 7
Zn2 O3 1.953(3) 2_654
Zn2 O3 1.953(3) .
Zn2 N3 2.036(4) .
Zn2 N3 2.036(4) 2_654
C1 C2 1.373(5) .
C1 C6 1.386(6) .
C1 C7 1.491(5) .
C2 C3 1.401(5) .
C2 H2 0.9300 .
C3 C4 1.372(6) .
C3 C8 1.509(6) .
C4 C5 1.383(6) .
C4 H4 0.9300 .
C5 O5 1.372(5) .
C5 C6 1.390(6) .
C6 H6 0.9300 .
C7 O2 1.253(5) .
C7 O1 1.254(5) .
C8 O4 1.221(5) .
C8 O3 1.267(5) .
C9 O5 1.440(5) .
C9 C10 1.492(6) .
C9 H9A 0.9700 .
C9 H9B 0.9700 .
C10 C15 1.381(6) .
C10 C11 1.384(7) .
C11 C12 1.378(6) .
C11 H11 0.9300 .
C12 C13 1.391(6) .
C12 H12 0.9300 .
C13 C14 1.390(6) .
C13 C16 1.477(6) .
C14 C15 1.384(6) .
C14 H14 0.9300 .
C15 H15 0.9300 .
C16 C21 1.401(6) .
C16 C17 1.405(6) .
C17 C18 1.372(7) .
C17 H17 0.9300 .
C18 C19 1.349(8) .
C18 H18 0.9300 .
C19 C20 1.391(7) .
C19 H19 0.9300 .
C20 C21 1.388(6) .
C20 H20 0.9300 .
C21 C22 1.511(6) .
C22 O6 1.251(5) .
C22 O7 1.264(5) .
C23 C24 1.299(6) .
C23 N1 1.343(6) .
C23 H23 0.9300 .
C24 N2 1.333(6) .
C24 H24 0.9300 .
C25 N2 1.315(5) .
C25 N1 1.317(5) .
C25 H25 0.9300 .
C26 C26' 0.750(18) .
C26 N2 1.526(13) .
C26 C27 1.528(17) .
C26' N2 1.519(16) .
C26' C27 1.617(19) .
C27 C32 1.353(10) .
C27 C28 1.367(10) .
C28 C29 1.400(9) .
C28 H28 0.9300 .
C29 C30 1.361(9) .
C29 H29 0.9300 .
C30 C31 1.383(9) .
C30 C36 1.493(8) 8_456
C31 C32 1.390(10) .
C31 H31 0.9300 .
C32 H32 0.9300 .
C33 C34 1.284(8) .
C33 N3 1.373(7) .
C33 H33 0.9300 .
C34 N4 1.333(8) .
C34 H34 0.9300 .
C35 N3 1.311(7) .
C35 N4 1.324(7) .
C35 H35 0.9300 .
C36 N4 1.487(7) .
C36 C30 1.493(8) 8
C36 H36A 0.9700 .
C36 H36B 0.9700 .
O2 Zn1 2.003(3) 7
O6 Zn1 2.129(3) 5_655
O7 Zn1 2.070(3) 3_545

loop_
_geom_torsion_atom_site_label_1
_geom_torsion_atom_site_label_2
_geom_torsion_atom_site_label_3
_geom_torsion_atom_site_label_4
_geom_torsion
_geom_torsion_site_symmetry_1
_geom_torsion_site_symmetry_4
C6 C1 C2 C3 -2.5(6) . .
C7 C1 C2 C3 177.3(3) . .
C1 C2 C3 C4 3.8(6) . .
C1 C2 C3 C8 -178.0(3) . .
C2 C3 C4 C5 -1.4(6) . .
C8 C3 C4 C5 -179.5(4) . .
C3 C4 C5 O5 178.5(4) . .
C3 C4 C5 C6 -2.3(6) . .
C2 C1 C6 C5 -1.2(6) . .
C7 C1 C6 C5 179.0(4) . .
O5 C5 C6 C1 -177.3(4) . .
C4 C5 C6 C1 3.6(6) . .
C2 C1 C7 O2 27.9(5) . .
C6 C1 C7 O2 -152.2(4) . .
C2 C1 C7 O1 -152.2(4) . .
C6 C1 C7 O1 27.7(5) . .
C4 C3 C8 O4 -179.7(4) . .
C2 C3 C8 O4 2.2(6) . .
C4 C3 C8 O3 -1.1(6) . .
C2 C3 C8 O3 -179.2(4) . .
O5 C9 C10 C15 103.8(5) . .
O5 C9 C10 C11 -72.7(6) . .
C15 C10 C11 C12 -3.3(7) . .
C9 C10 C11 C12 173.3(4) . .
C10 C11 C12 C13 0.7(7) . .
C11 C12 C13 C14 2.5(7) . .
C11 C12 C13 C16 -178.3(4) . .
C12 C13 C14 C15 -3.1(6) . .
C16 C13 C14 C15 177.7(4) . .
C11 C10 C15 C14 2.6(7) . .
C9 C10 C15 C14 -173.9(4) . .
C13 C14 C15 C10 0.6(7) . .
C14 C13 C16 C21 -48.6(6) . .
C12 C13 C16 C21 132.3(5) . .
C14 C13 C16 C17 132.1(4) . .
C12 C13 C16 C17 -47.1(6) . .
C21 C16 C17 C18 -0.3(7) . .
C13 C16 C17 C18 179.1(5) . .
C16 C17 C18 C19 -1.2(9) . .
C17 C18 C19 C20 2.3(10) . .
C18 C19 C20 C21 -2.0(9) . .
C19 C20 C21 C16 0.5(7) . .
C19 C20 C21 C22 -177.6(5) . .
C17 C16 C21 C20 0.6(6) . .
C13 C16 C21 C20 -178.7(4) . .
C17 C16 C21 C22 178.5(4) . .
C13 C16 C21 C22 -0.8(6) . .
C20 C21 C22 O6 120.1(4) . .
C16 C21 C22 O6 -57.9(6) . .
C20 C21 C22 O7 -57.6(5) . .
C16 C21 C22 O7 124.5(4) . .
N1 C23 C24 N2 -0.2(6) . .
C27 C26 C26' N2 111.2(5) . .
N2 C26 C26' C27 -111.2(5) . .
C26' C26 C27 C32 178.5(19) . .
N2 C26 C27 C32 -109.7(9) . .
C26' C26 C27 C28 7(2) . .
N2 C26 C27 C28 79.3(11) . .
N2 C26 C27 C26' 72(2) . .
C26 C26' C27 C32 -2(3) . .
N2 C26' C27 C32 -71.2(14) . .
C26 C26' C27 C28 -174.3(18) . .
N2 C26' C27 C28 116.6(9) . .
N2 C26' C27 C26 -69.2(18) . .
C32 C27 C28 C29 0.1(9) . .
C26 C27 C28 C29 170.2(8) . .
C26' C27 C28 C29 173.8(8) . .
C27 C28 C29 C30 0.1(9) . .
C28 C29 C30 C31 0.5(8) . .
C28 C29 C30 C36 -174.8(5) . 8_456
C29 C30 C31 C32 -1.2(9) . .
C36 C30 C31 C32 174.2(5) 8_456 .
C28 C27 C32 C31 -0.8(10) . .
C26 C27 C32 C31 -173.1(7) . .
C26' C27 C32 C31 -172.1(10) . .
C30 C31 C32 C27 1.4(10) . .
N3 C33 C34 N4 0.6(7) . .
N2 C25 N1 C23 -0.1(5) . .
N2 C25 N1 Zn1 -176.3(3) . .
C24 C23 N1 C25 0.2(6) . .
C24 C23 N1 Zn1 176.6(3) . .
O1 Zn1 N1 C25 -148.1(4) . .
O2 Zn1 N1 C25 32.9(4) 7 .
O7 Zn1 N1 C25 -57.0(4) 3_455 .
O6 Zn1 N1 C25 121.6(4) 5_655 .
Zn1 Zn1 N1 C25 135.4(4) 7 .
O1 Zn1 N1 C23 36.6(4) . .
O2 Zn1 N1 C23 -142.4(3) 7 .
O7 Zn1 N1 C23 127.6(3) 3_455 .
O6 Zn1 N1 C23 -53.8(4) 5_655 .
Zn1 Zn1 N1 C23 -39.9(6) 7 .
N1 C25 N2 C24 0.0(6) . .
N1 C25 N2 C26' -158.5(9) . .
N1 C25 N2 C26 164.3(9) . .
C23 C24 N2 C25 0.1(6) . .
C23 C24 N2 C26' 160.8(8) . .
C23 C24 N2 C26 -167.5(7) . .
C26 C26' N2 C25 -114(2) . .
C27 C26' N2 C25 -49.3(13) . .
C26 C26' N2 C24 89(2) . .
C27 C26' N2 C24 153.7(7) . .
C27 C26' N2 C26 64(2) . .
C26' C26 N2 C25 91(2) . .
C27 C26 N2 C25 13.9(15) . .
C26' C26 N2 C24 -105(2) . .
C27 C26 N2 C24 177.6(7) . .
C27 C26 N2 C26' -77(2) . .
N4 C35 N3 C33 0.6(6) . .
N4 C35 N3 Zn2 157.9(3) . .
C34 C33 N3 C35 -0.8(6) . .
C34 C33 N3 Zn2 -159.3(4) . .
O3 Zn2 N3 C35 -70.9(4) 2_654 .
O3 Zn2 N3 C35 44.1(4) . .
N3 Zn2 N3 C35 168.5(5) 2_654 .
O3 Zn2 N3 C33 81.7(4) 2_654 .
O3 Zn2 N3 C33 -163.4(4) . .
N3 Zn2 N3 C33 -38.9(4) 2_654 .
N3 C35 N4 C34 -0.3(6) . .
N3 C35 N4 C36 -178.3(5) . .
C33 C34 N4 C35 -0.2(6) . .
C33 C34 N4 C36 178.0(5) . .
C30 C36 N4 C35 109.6(7) 8 .
C30 C36 N4 C34 -68.1(8) 8 .
O2 C7 O1 Zn1 -4.2(6) . .
C1 C7 O1 Zn1 175.9(3) . .
O2 Zn1 O1 C7 17.3(6) 7 .
N1 Zn1 O1 C7 -160.2(4) . .
O7 Zn1 O1 C7 92.8(4) 3_455 .
O6 Zn1 O1 C7 -66.4(4) 5_655 .
Zn1 Zn1 O1 C7 6.0(3) 7 .
O1 C7 O2 Zn1 -3.1(6) . 7
C1 C7 O2 Zn1 176.9(2) . 7
O4 C8 O3 Zn2 -0.6(6) . .
C3 C8 O3 Zn2 -179.1(3) . .
O3 Zn2 O3 C8 -144.8(3) 2_654 .
N3 Zn2 O3 C8 90.9(3) . .
N3 Zn2 O3 C8 -24.3(4) 2_654 .
C4 C5 O5 C9 -171.0(4) . .
C6 C5 O5 C9 9.9(7) . .
C10 C9 O5 C5 176.4(4) . .
O7 C22 O6 Zn1 0.6(6) . 5_655
C21 C22 O6 Zn1 -176.9(3) . 5_655
O6 C22 O7 Zn1 -4.4(5) . 3_545
C21 C22 O7 Zn1 173.1(3) . 3_545
